data_2217772
loop_
_publ_author_name
'Rodriguez, Mark A.'
'Zifer, Thomas'
'Vance, Andrew L.'
'Wong, Bryan M.'
'Leonard, Francois'

_publ_section_title
;
 (<i>E</i>)-2-{Ethyl[4-(4-nitrophenyldiazenyl)phenyl]amino}ethyl
 anthracene-9-carboxylate
;
_journal_coeditor_code FL2188
_journal_issue 3
_journal_name_full 'Acta Crystallographica Section E'
_journal_page_first o595
_journal_paper_doi 10.1107/S1600536808004108
_journal_volume 64
_journal_year 2008
_chemical_formula_iupac 'C31 H26 N4 O4'
_chemical_formula_moiety 'C31 H26 N4 O4'
_chemical_formula_sum 'C31 H26 N4 O4'
_chemical_formula_weight 518.56
_chemical_name_common 'DR1-anthracene ester'
_chemical_name_systematic
;
(<i>E</i>)-2-{Ethyl[4-(4-nitrophenyldiazenyl)phenyl]amino}ethyl
anthracene-9-carboxylate
;
_space_group_IT_number 2
_symmetry_cell_setting triclinic
_symmetry_space_group_name_Hall '-P 1'
_symmetry_space_group_name_H-M 'P -1'
_atom_sites_solution_hydrogens geom
_atom_sites_solution_primary direct
_atom_sites_solution_secondary difmap
_audit_creation_method SHELXL-97
_cell_angle_alpha 101.134(3)
_cell_angle_beta 104.667(4)
_cell_angle_gamma 99.779(3)
_cell_formula_units_Z 2
_cell_length_a 9.3161(9)
_cell_length_b 10.6586(10)
_cell_length_c 13.5328(13)
_cell_measurement_reflns_used 100
_cell_measurement_temperature 173(2)
_cell_measurement_theta_max 26.00
_cell_measurement_theta_min 1.61
_cell_volume 1241.2(2)
_computing_cell_refinement 'SMART (Bruker, 1998)'
_computing_data_collection 'SMART (Bruker, 1998)'
_computing_data_reduction 'SAINT-Plus (Bruker, 2001)'
_computing_molecular_graphics
;XSHELL (Bruker, 2000) and
Mercury (Version 1.4; Macrae <i>et al.</i>,  2006)
;
_computing_publication_material 'SHELXTL (Version 6.10; Sheldrick, 2008)'
_computing_structure_refinement 'XSHELL (Bruker, 2000)'
_computing_structure_solution 'SHELXTL (Version 6.10; Sheldrick, 2008)'
_diffrn_ambient_temperature 173(2)
_diffrn_detector_area_resol_mean 0
_diffrn_measured_fraction_theta_full 0.987
_diffrn_measured_fraction_theta_max 0.987
_diffrn_measurement_device_type 'Bruker SMART CCD area-detector'
_diffrn_measurement_method 'phi and omega scans'
_diffrn_radiation_monochromator graphite
_diffrn_radiation_source 'fine-focus sealed tube'
_diffrn_radiation_type MoK\a
_diffrn_radiation_wavelength 0.71073
_diffrn_reflns_av_R_equivalents 0.0502
_diffrn_reflns_av_sigmaI/netI 0.0979
_diffrn_reflns_limit_h_max 11
_diffrn_reflns_limit_h_min -11
_diffrn_reflns_limit_k_max 13
_diffrn_reflns_limit_k_min -13
_diffrn_reflns_limit_l_max 16
_diffrn_reflns_limit_l_min -16
_diffrn_reflns_number 9650
_diffrn_reflns_theta_full 26.00
_diffrn_reflns_theta_max 26.00
_diffrn_reflns_theta_min 1.61
_diffrn_standards_number 0
_exptl_absorpt_coefficient_mu 0.094
_exptl_absorpt_correction_T_max 0.994
_exptl_absorpt_correction_T_min 0.982
_exptl_absorpt_correction_type multi-scan
_exptl_absorpt_process_details '(SADABS; Sheldrick, 1999)'
_exptl_crystal_colour orange
_exptl_crystal_density_diffrn 1.388
_exptl_crystal_density_method 'not measured'
_exptl_crystal_description irregular
_exptl_crystal_F_000 544
_exptl_crystal_size_max 0.20
_exptl_crystal_size_mid 0.08
_exptl_crystal_size_min 0.06
_refine_diff_density_max 0.211
_refine_diff_density_min -0.207
_refine_ls_extinction_method none
_refine_ls_goodness_of_fit_ref 1.020
_refine_ls_hydrogen_treatment constr
_refine_ls_matrix_type full
_refine_ls_number_parameters 353
_refine_ls_number_reflns 4824
_refine_ls_number_restraints 0
_refine_ls_restrained_S_all 1.020
_refine_ls_R_factor_all 0.1272
_refine_ls_R_factor_gt 0.0661
_refine_ls_shift/su_max 0.001
_refine_ls_shift/su_mean 0.000
_refine_ls_structure_factor_coef Fsqd
_refine_ls_weighting_details 'calc w=1/[\s^2^(Fo^2^)+(0.0333P)^2^+0.0000P] where P=(Fo^2^+2Fc^2^)/3'
_refine_ls_weighting_scheme calc
_refine_ls_wR_factor_gt 0.0995
_refine_ls_wR_factor_ref 0.1232
_reflns_number_gt 2786
_reflns_number_total 4824
_reflns_threshold_expression >2sigma(I)
_cod_data_source_file fl2188.cif
_cod_data_source_block I
_cod_database_code 2217772
_cod_database_fobs_code 2217772

loop_
_symmetry_equiv_pos_as_xyz
'x, y, z'
'-x, -y, -z'

loop_
_atom_site_type_symbol
_atom_site_label
_atom_site_fract_x
_atom_site_fract_y
_atom_site_fract_z
_atom_site_U_iso_or_equiv
_atom_site_adp_type
_atom_site_calc_flag
_atom_site_refinement_flags
_atom_site_occupancy
C C1 0.4311(4) 0.4301(3) 1.1818(2) 0.0357(8) Uani d . 1
H H1 0.3552 0.3878 1.1167 0.043 Uiso calc R 1
C C2 0.3871(4) 0.4647(3) 1.2740(2) 0.0380(8) Uani d . 1
H H2 0.2823 0.4455 1.2705 0.046 Uiso calc R 1
C C3 0.5796(3) 0.4565(3) 1.1849(2) 0.0314(8) Uani d . 1
H H3 0.6066 0.4332 1.1218 0.038 Uiso calc R 1
C C4 0.4936(3) 0.5249(3) 1.3672(2) 0.0330(8) Uani d . 1
H H4 0.4624 0.5486 1.4285 0.040 Uiso calc R 1
C C5 0.6965(3) 0.5190(3) 1.2820(2) 0.0256(7) Uani d . 1
C C6 0.6513(3) 0.5536(3) 1.3752(2) 0.0267(7) Uani d . 1
C C7 0.8515(3) 0.5491(3) 1.2887(2) 0.0233(7) Uani d . 1
C C8 0.7638(3) 0.6146(3) 1.4708(2) 0.0295(8) Uani d . 1
H H8 0.7339 0.6371 1.5328 0.035 Uiso calc R 1
C C9 0.9635(3) 0.6111(3) 1.3845(2) 0.0262(7) Uani d . 1
C C10 0.9183(3) 0.6438(3) 1.4782(2) 0.0271(7) Uani d . 1
C C11 1.1225(3) 0.6452(3) 1.3946(2) 0.0308(8) Uani d . 1
H H11 1.1560 0.6250 1.3339 0.037 Uiso calc R 1
C C12 1.0315(4) 0.7073(3) 1.5759(2) 0.0363(8) Uani d . 1
H H12 1.0017 0.7292 1.6380 0.044 Uiso calc R 1
C C13 1.2262(4) 0.7058(3) 1.4892(3) 0.0385(9) Uani d . 1
H H13 1.3313 0.7279 1.4938 0.046 Uiso calc R 1
C C14 1.1804(4) 0.7369(3) 1.5816(3) 0.0404(9) Uani d . 1
H H14 1.2548 0.7785 1.6476 0.049 Uiso calc R 1
C C15 0.8955(3) 0.5179(3) 1.1890(2) 0.0262(7) Uani d . 1
C C16 0.9915(3) 0.3710(3) 1.0822(2) 0.0283(7) Uani d . 1
H H16A 1.0823 0.4372 1.0856 0.034 Uiso calc R 1
H H16B 0.9086 0.3672 1.0185 0.034 Uiso calc R 1
C C17 1.0292(3) 0.2372(3) 1.0778(2) 0.0306(8) Uani d . 1
H H17A 1.1023 0.2286 1.0364 0.037 Uiso calc R 1
H H17B 1.0808 0.2334 1.1503 0.037 Uiso calc R 1
C C18 0.8293(4) 0.0686(3) 1.1033(2) 0.0326(8) Uani d . 1
H H18A 0.9052 0.0919 1.1739 0.039 Uiso calc R 1
H H18B 0.8035 -0.0283 1.0777 0.039 Uiso calc R 1
C C19 0.6864(4) 0.1132(3) 1.1141(2) 0.0384(9) Uani d . 1
H H19A 0.7124 0.2081 1.1454 0.058 Uiso calc R 1
H H19B 0.6428 0.0670 1.1595 0.058 Uiso calc R 1
H H19C 0.6117 0.0934 1.0443 0.058 Uiso calc R 1
C C20 0.8434(3) 0.0764(3) 0.9246(2) 0.0252(7) Uani d . 1
C C21 0.9076(3) 0.1361(3) 0.8559(2) 0.0271(7) Uani d . 1
H H21 0.9850 0.2148 0.8846 0.032 Uiso calc R 1
C C22 0.8607(3) 0.0830(3) 0.7490(2) 0.0274(7) Uani d . 1
H H22 0.9083 0.1238 0.7053 0.033 Uiso calc R 1
C C23 0.7442(3) -0.0300(3) 0.7038(2) 0.0248(7) Uani d . 1
C C24 0.6742(3) -0.0860(3) 0.7695(2) 0.0275(7) Uani d . 1
H H24 0.5922 -0.1614 0.7394 0.033 Uiso calc R 1
C C25 0.7210(3) -0.0349(3) 0.8769(2) 0.0259(7) Uani d . 1
H H25 0.6704 -0.0750 0.9195 0.031 Uiso calc R 1
C C26 0.6993(3) -0.0968(3) 0.4302(2) 0.0248(7) Uani d . 1
C C27 0.7983(3) -0.1047(3) 0.3689(2) 0.0271(7) Uani d . 1
H H27 0.9051 -0.0733 0.4009 0.033 Uiso calc R 1
C C28 0.7414(3) -0.1583(3) 0.2614(2) 0.0270(7) Uani d . 1
H H28 0.8081 -0.1663 0.2190 0.032 Uiso calc R 1
C C29 0.5850(3) -0.1999(3) 0.2170(2) 0.0255(7) Uani d . 1
C C30 0.4844(3) -0.1891(3) 0.2755(2) 0.0303(8) Uani d . 1
H H30 0.3775 -0.2172 0.2427 0.036 Uiso calc R 1
C C31 0.5424(3) -0.1365(3) 0.3829(2) 0.0298(7) Uani d . 1
H H31 0.4751 -0.1274 0.4246 0.036 Uiso calc R 1
N N1 0.8986(3) 0.1256(2) 1.03191(18) 0.0281(6) Uani d . 1
N N2 0.6851(3) -0.0883(2) 0.59401(18) 0.0278(6) Uani d . 1
N N3 0.7671(3) -0.0435(2) 0.54054(18) 0.0281(6) Uani d . 1
N N4 0.5237(3) -0.2560(2) 0.10309(19) 0.0333(7) Uani d . 1
O O1 0.9436(2) 0.40590(19) 1.17640(14) 0.0297(5) Uani d . 1
O O2 0.8885(3) 0.5849(2) 1.12621(17) 0.0432(6) Uani d . 1
O O3 0.6111(3) -0.2485(2) 0.04881(16) 0.0490(7) Uani d . 1
O O4 0.3869(3) -0.3075(2) 0.06570(16) 0.0461(6) Uani d . 1

loop_
_atom_site_aniso_label
_atom_site_aniso_U_11
_atom_site_aniso_U_22
_atom_site_aniso_U_33
_atom_site_aniso_U_12
_atom_site_aniso_U_13
_atom_site_aniso_U_23
C1 0.030(2) 0.0329(19) 0.036(2) 0.0005(16) 0.0081(16) -0.0016(16)
C2 0.030(2) 0.035(2) 0.046(2) 0.0021(16) 0.0162(17) 0.0015(17)
C3 0.036(2) 0.0261(18) 0.0289(18) 0.0055(15) 0.0106(16) -0.0005(14)
C4 0.036(2) 0.0326(19) 0.035(2) 0.0098(16) 0.0191(17) 0.0063(16)
C5 0.0308(19) 0.0178(16) 0.0267(18) 0.0049(14) 0.0099(15) 0.0010(13)
C6 0.0305(19) 0.0233(17) 0.0282(18) 0.0062(14) 0.0133(15) 0.0046(14)
C7 0.0281(18) 0.0186(16) 0.0264(17) 0.0059(13) 0.0135(14) 0.0054(13)
C8 0.040(2) 0.0282(18) 0.0238(17) 0.0098(15) 0.0150(16) 0.0049(14)
C9 0.0315(19) 0.0203(16) 0.0285(18) 0.0071(14) 0.0084(15) 0.0096(14)
C10 0.0320(19) 0.0227(17) 0.0256(18) 0.0058(14) 0.0084(15) 0.0045(14)
C11 0.0299(19) 0.0324(19) 0.0326(19) 0.0089(15) 0.0110(16) 0.0100(15)
C12 0.043(2) 0.036(2) 0.0251(18) 0.0072(17) 0.0068(16) 0.0028(15)
C13 0.029(2) 0.036(2) 0.047(2) 0.0041(16) 0.0076(17) 0.0102(17)
C14 0.044(2) 0.035(2) 0.032(2) 0.0020(17) 0.0012(17) 0.0036(16)
C15 0.0232(18) 0.0212(17) 0.0312(19) 0.0026(14) 0.0074(15) 0.0027(14)
C16 0.0292(18) 0.0356(19) 0.0184(16) 0.0067(15) 0.0081(14) 0.0021(14)
C17 0.0261(18) 0.0376(19) 0.0230(17) 0.0103(15) 0.0047(14) -0.0035(15)
C18 0.043(2) 0.0314(19) 0.0253(18) 0.0130(16) 0.0100(16) 0.0077(15)
C19 0.046(2) 0.035(2) 0.036(2) 0.0086(17) 0.0176(17) 0.0064(16)
C20 0.0260(18) 0.0265(18) 0.0263(18) 0.0137(14) 0.0094(15) 0.0052(14)
C21 0.0234(17) 0.0249(17) 0.0292(18) 0.0042(14) 0.0072(14) 0.0000(14)
C22 0.0256(18) 0.0321(18) 0.0276(18) 0.0088(15) 0.0114(14) 0.0076(15)
C23 0.0248(17) 0.0263(17) 0.0204(17) 0.0071(14) 0.0052(14) 0.0003(13)
C24 0.0282(18) 0.0263(17) 0.0242(17) 0.0053(14) 0.0061(14) 0.0007(14)
C25 0.0292(18) 0.0249(17) 0.0242(17) 0.0075(14) 0.0095(14) 0.0046(14)
C26 0.0329(19) 0.0179(16) 0.0247(17) 0.0092(14) 0.0085(15) 0.0048(13)
C27 0.0248(17) 0.0273(17) 0.0256(18) 0.0035(14) 0.0053(14) 0.0033(14)
C28 0.0268(18) 0.0322(18) 0.0250(18) 0.0079(15) 0.0095(14) 0.0104(14)
C29 0.0332(19) 0.0233(17) 0.0178(16) 0.0077(14) 0.0045(14) 0.0032(13)
C30 0.0271(18) 0.0328(19) 0.0285(18) 0.0077(15) 0.0050(15) 0.0056(15)
C31 0.0293(19) 0.0346(19) 0.0268(18) 0.0101(15) 0.0096(15) 0.0070(15)
N1 0.0309(16) 0.0331(15) 0.0189(14) 0.0075(12) 0.0072(12) 0.0028(12)
N2 0.0308(15) 0.0296(15) 0.0245(15) 0.0111(12) 0.0093(12) 0.0049(12)
N3 0.0306(16) 0.0308(15) 0.0218(14) 0.0083(12) 0.0070(12) 0.0037(12)
N4 0.0376(18) 0.0333(16) 0.0253(16) 0.0071(14) 0.0045(14) 0.0064(13)
O1 0.0383(13) 0.0302(12) 0.0231(12) 0.0128(10) 0.0121(10) 0.0043(10)
O2 0.0657(17) 0.0346(14) 0.0456(15) 0.0187(12) 0.0329(13) 0.0194(12)
O3 0.0528(16) 0.0625(17) 0.0281(13) 0.0052(13) 0.0163(12) 0.0045(12)
O4 0.0316(14) 0.0597(16) 0.0327(14) 0.0039(12) -0.0035(11) 0.0011(12)

loop_
_atom_type_symbol
_atom_type_description
_atom_type_scat_dispersion_real
_atom_type_scat_dispersion_imag
_atom_type_scat_source
C C 0.0033 0.0016 'International Tables Vol C Tables 4.2.6.8 and 6.1.1.4'
H H 0.0000 0.0000 'International Tables Vol C Tables 4.2.6.8 and 6.1.1.4'
N N 0.0061 0.0033 'International Tables Vol C Tables 4.2.6.8 and 6.1.1.4'
O O 0.0106 0.0060 'International Tables Vol C Tables 4.2.6.8 and 6.1.1.4'

loop_
_geom_angle_atom_site_label_1
_geom_angle_atom_site_label_2
_geom_angle_atom_site_label_3
_geom_angle
C3 C1 C2 120.9(3)
C3 C1 H1 119.5
C2 C1 H1 119.5
C4 C2 C1 120.2(3)
C4 C2 H2 119.9
C1 C2 H2 119.9
C1 C3 C5 120.9(3)
C1 C3 H3 119.6
C5 C3 H3 119.6
C2 C4 C6 121.2(3)
C2 C4 H4 119.4
C6 C4 H4 119.4
C7 C5 C6 119.2(3)
C7 C5 C3 122.8(3)
C6 C5 C3 118.0(3)
C8 C6 C4 122.4(3)
C8 C6 C5 118.9(3)
C4 C6 C5 118.8(3)
C9 C7 C5 121.6(3)
C9 C7 C15 120.1(3)
C5 C7 C15 118.2(3)
C10 C8 C6 122.2(3)
C10 C8 H8 118.9
C6 C8 H8 118.9
C7 C9 C11 123.4(3)
C7 C9 C10 119.1(3)
C11 C9 C10 117.5(3)
C8 C10 C12 121.6(3)
C8 C10 C9 118.9(3)
C12 C10 C9 119.5(3)
C13 C11 C9 121.1(3)
C13 C11 H11 119.5
C9 C11 H11 119.5
C14 C12 C10 121.0(3)
C14 C12 H12 119.5
C10 C12 H12 119.5
C11 C13 C14 121.0(3)
C11 C13 H13 119.5
C14 C13 H13 119.5
C12 C14 C13 120.0(3)
C12 C14 H14 120.0
C13 C14 H14 120.0
O2 C15 O1 123.0(3)
O2 C15 C7 124.5(3)
O1 C15 C7 112.4(3)
O1 C16 C17 107.3(2)
O1 C16 H16A 110.3
C17 C16 H16A 110.3
O1 C16 H16B 110.3
C17 C16 H16B 110.3
H16A C16 H16B 108.5
N1 C17 C16 115.0(2)
N1 C17 H17A 108.5
C16 C17 H17A 108.5
N1 C17 H17B 108.5
C16 C17 H17B 108.5
H17A C17 H17B 107.5
N1 C18 C19 114.1(3)
N1 C18 H18A 108.7
C19 C18 H18A 108.7
N1 C18 H18B 108.7
C19 C18 H18B 108.7
H18A C18 H18B 107.6
C18 C19 H19A 109.5
C18 C19 H19B 109.5
H19A C19 H19B 109.5
C18 C19 H19C 109.5
H19A C19 H19C 109.5
H19B C19 H19C 109.5
N1 C20 C25 122.4(3)
N1 C20 C21 121.0(3)
C25 C20 C21 116.6(3)
C22 C21 C20 121.7(3)
C22 C21 H21 119.2
C20 C21 H21 119.2
C21 C22 C23 120.8(3)
C21 C22 H22 119.6
C23 C22 H22 119.6
C22 C23 C24 118.4(3)
C22 C23 N2 124.4(3)
C24 C23 N2 117.1(3)
C25 C24 C23 121.6(3)
C25 C24 H24 119.2
C23 C24 H24 119.2
C24 C25 C20 120.8(3)
C24 C25 H25 119.6
C20 C25 H25 119.6
C27 C26 C31 120.1(3)
C27 C26 N3 116.6(3)
C31 C26 N3 123.3(3)
C28 C27 C26 120.0(3)
C28 C27 H27 120.0
C26 C27 H27 120.0
C27 C28 C29 118.5(3)
C27 C28 H28 120.8
C29 C28 H28 120.8
C30 C29 C28 122.6(3)
C30 C29 N4 118.6(3)
C28 C29 N4 118.8(3)
C29 C30 C31 118.5(3)
C29 C30 H30 120.8
C31 C30 H30 120.8
C30 C31 C26 120.3(3)
C30 C31 H31 119.9
C26 C31 H31 119.9
C20 N1 C17 120.5(2)
C20 N1 C18 121.5(2)
C17 N1 C18 118.0(2)
N3 N2 C23 113.5(2)
N2 N3 C26 112.1(2)
O4 N4 O3 122.8(3)
O4 N4 C29 118.6(3)
O3 N4 C29 118.6(3)
C15 O1 C16 115.4(2)

loop_
_geom_bond_atom_site_label_1
_geom_bond_atom_site_label_2
_geom_bond_distance
C1 C3 1.352(4)
C1 C2 1.411(4)
C1 H1 0.9500
C2 C4 1.350(4)
C2 H2 0.9500
C3 C5 1.431(4)
C3 H3 0.9500
C4 C6 1.421(4)
C4 H4 0.9500
C5 C7 1.400(4)
C5 C6 1.431(4)
C6 C8 1.397(4)
C7 C9 1.399(4)
C7 C15 1.500(4)
C8 C10 1.394(4)
C8 H8 0.9500
C9 C11 1.429(4)
C9 C10 1.433(4)
C10 C12 1.422(4)
C11 C13 1.354(4)
C11 H11 0.9500
C12 C14 1.349(4)
C12 H12 0.9500
C13 C14 1.418(4)
C13 H13 0.9500
C14 H14 0.9500
C15 O2 1.207(3)
C15 O1 1.341(3)
C16 O1 1.457(3)
C16 C17 1.519(4)
C16 H16A 0.9900
C16 H16B 0.9900
C17 N1 1.457(3)
C17 H17A 0.9900
C17 H17B 0.9900
C18 N1 1.460(3)
C18 C19 1.519(4)
C18 H18A 0.9900
C18 H18B 0.9900
C19 H19A 0.9800
C19 H19B 0.9800
C19 H19C 0.9800
C20 N1 1.373(3)
C20 C25 1.413(4)
C20 C21 1.416(4)
C21 C22 1.373(4)
C21 H21 0.9500
C22 C23 1.392(4)
C22 H22 0.9500
C23 C24 1.392(4)
C23 N2 1.418(3)
C24 C25 1.376(4)
C24 H24 0.9500
C25 H25 0.9500
C26 C27 1.391(4)
C26 C31 1.391(4)
C26 N3 1.423(3)
C27 C28 1.381(4)
C27 H27 0.9500
C28 C29 1.384(4)
C28 H28 0.9500
C29 C30 1.378(4)
C29 N4 1.463(3)
C30 C31 1.379(4)
C30 H30 0.9500
C31 H31 0.9500
N2 N3 1.275(3)
N4 O4 1.229(3)
N4 O3 1.230(3)

loop_
_geom_hbond_atom_site_label_D
_geom_hbond_atom_site_label_H
_geom_hbond_atom_site_label_A
_geom_hbond_site_symmetry_A
_geom_hbond_distance_DH
_geom_hbond_distance_HA
_geom_hbond_distance_DA
_geom_hbond_angle_DHA
C1 H1 O3 2_656 0.95 2.56 3.230(4) 127.8
C3 H3 O4 2_656 0.95 2.65 3.570(4) 162.9
C16 H16B O4 2_656 0.99 2.61 3.462(4) 144.1
C21 H21 O2 2_767 0.95 2.31 3.176(4) 151.8

loop_
_cod_related_entry_id
_cod_related_entry_database
_cod_related_entry_code
1 ChemSpider 21195227
